data_2232444
loop_
_publ_author_name
'Oshchapovsky, Igor'
'Pavlyuk, Volodymyr'
'Dmytriv, Grygoriy'
'Chumak, Igor'
'Ehrenberg, Helmut'

_publ_section_title
;
 La~5~Zn~2~Sn
;
_journal_coeditor_code RU2016
_journal_issue 11
_journal_name_full 'Acta Crystallographica Section E'
_journal_page_first i65
_journal_paper_doi 10.1107/S1600536811042413
_journal_volume 67
_journal_year 2011
_chemical_formula_iupac 'La5 Zn2 Sn'
_chemical_formula_moiety 'La5 Sn Zn2'
_chemical_formula_sum 'La5 Sn Zn2'
_chemical_formula_weight 944.04
_chemical_name_systematic
;
Pentalanthanum dizinc stannide
;
_space_group_IT_number 140
_symmetry_cell_setting tetragonal
_symmetry_space_group_name_Hall '-I 4 2c'
_symmetry_space_group_name_H-M 'I 4/m c m'
_atom_sites_solution_primary direct
_atom_sites_solution_secondary difmap
_audit_creation_method SHELXL-97
_cell_angle_alpha 90.00
_cell_angle_beta 90.00
_cell_angle_gamma 90.00
_cell_formula_units_Z 4
_cell_length_a 8.3277(12)
_cell_length_b 8.3277(12)
_cell_length_c 14.334(3)
_cell_measurement_reflns_used 1223
_cell_measurement_temperature 293
_cell_measurement_theta_max 26.06
_cell_measurement_theta_min 5.66
_cell_volume 994.1(3)
_computing_cell_refinement 'SAINT (Bruker, 2004)'
_computing_data_collection 'APEX2 (Bruker, 2004)'
_computing_data_reduction 'SAINT (Bruker, 2004)'
_computing_molecular_graphics 'DIAMOND (Brandenburg, 2006) and VESTA (Momma & Izumi, 2008)'
_computing_publication_material 'publCIF (Westrip, 2010)'
_computing_structure_refinement
;
SHELXL97 (Sheldrick, 2008), JANA2006 (Petricek <i>et al.</i>,
2006)
and SUPERFLIP (Palatinus & Chapuis, 2007)
;
_computing_structure_solution 'SHELXS97 (Sheldrick, 2008)'
_diffrn_ambient_temperature 293(2)
_diffrn_detector_area_resol_mean 8.366
_diffrn_measured_fraction_theta_full 0.998
_diffrn_measured_fraction_theta_max 0.998
_diffrn_measurement_device_type 'Bruker APEXII CCD'
_diffrn_measurement_method '\f and \w scans'
_diffrn_radiation_monochromator graphite
_diffrn_radiation_source 'sealed tube'
_diffrn_radiation_type 'Mo K\a'
_diffrn_radiation_wavelength 0.71073
_diffrn_reflns_av_R_equivalents 0.0906
_diffrn_reflns_av_sigmaI/netI 0.0299
_diffrn_reflns_limit_h_max 11
_diffrn_reflns_limit_h_min -11
_diffrn_reflns_limit_k_max 11
_diffrn_reflns_limit_k_min -11
_diffrn_reflns_limit_l_max 19
_diffrn_reflns_limit_l_min -20
_diffrn_reflns_number 9291
_diffrn_reflns_theta_full 30.13
_diffrn_reflns_theta_max 30.13
_diffrn_reflns_theta_min 2.84
_exptl_absorpt_coefficient_mu 28.099
_exptl_absorpt_correction_T_max 0.765
_exptl_absorpt_correction_T_min 0.340
_exptl_absorpt_correction_type multi-scan
_exptl_absorpt_process_details '(SADABS; Bruker, 2004)'
_exptl_crystal_colour grey
_exptl_crystal_density_diffrn 6.308
_exptl_crystal_description plate
_exptl_crystal_F_000 1580.0
_exptl_crystal_size_max 0.04
_exptl_crystal_size_mid 0.04
_exptl_crystal_size_min 0.01
_refine_diff_density_max 1.599
_refine_diff_density_min -1.591
_refine_ls_extinction_method none
_refine_ls_goodness_of_fit_ref 1.138
_refine_ls_matrix_type full
_refine_ls_number_parameters 14
_refine_ls_number_reflns 419
_refine_ls_number_restraints 0
_refine_ls_restrained_S_all 1.138
_refine_ls_R_factor_all 0.0371
_refine_ls_R_factor_gt 0.0265
_refine_ls_shift/su_max 0.004
_refine_ls_shift/su_mean 0.001
_refine_ls_structure_factor_coef Fsqd
_refine_ls_weighting_details 'calc w=1/[\s^2^(Fo^2^)+(0.0144P)^2^+16.4322P] where P=(Fo^2^+2Fc^2^)/3'
_refine_ls_weighting_scheme calc
_refine_ls_wR_factor_gt 0.0532
_refine_ls_wR_factor_ref 0.0561
_reflns_number_gt 346
_reflns_number_total 419
_reflns_threshold_expression I>2sigma(I)
_cod_data_source_file ru2016.cif
_cod_data_source_block I
_cod_database_code 2232444
_cod_database_fobs_code 2232444

loop_
_symmetry_equiv_pos_as_xyz
'x, y, z'
'-x, -y, z'
'-y, x, z'
'y, -x, z'
'-x, y, -z+1/2'
'x, -y, -z+1/2'
'y, x, -z+1/2'
'-y, -x, -z+1/2'
'x+1/2, y+1/2, z+1/2'
'-x+1/2, -y+1/2, z+1/2'
'-y+1/2, x+1/2, z+1/2'
'y+1/2, -x+1/2, z+1/2'
'-x+1/2, y+1/2, -z+1'
'x+1/2, -y+1/2, -z+1'
'y+1/2, x+1/2, -z+1'
'-y+1/2, -x+1/2, -z+1'
'-x, -y, -z'
'x, y, -z'
'y, -x, -z'
'-y, x, -z'
'x, -y, z-1/2'
'-x, y, z-1/2'
'-y, -x, z-1/2'
'y, x, z-1/2'
'-x+1/2, -y+1/2, -z+1/2'
'x+1/2, y+1/2, -z+1/2'
'y+1/2, -x+1/2, -z+1/2'
'-y+1/2, x+1/2, -z+1/2'
'x+1/2, -y+1/2, z'
'-x+1/2, y+1/2, z'
'-y+1/2, -x+1/2, z'
'y+1/2, x+1/2, z'

loop_
_atom_site_type_symbol
_atom_site_label
_atom_site_fract_x
_atom_site_fract_y
_atom_site_fract_z
_atom_site_U_iso_or_equiv
_atom_site_adp_type
_atom_site_calc_flag
_atom_site_refinement_flags
_atom_site_occupancy
La La1 0.66685(5) 0.16685(5) 0.14853(4) 0.02054(16) Uani d S 1
La La2 0.0000 0.0000 0.0000 0.0357(3) Uani d S 1
Zn Zn 0.12383(12) 0.62383(12) 0.0000 0.0139(3) Uani d S 1
Sn Sn 0.0000 0.0000 0.2500 0.0145(2) Uani d S 1

loop_
_atom_site_aniso_label
_atom_site_aniso_U_11
_atom_site_aniso_U_22
_atom_site_aniso_U_33
_atom_site_aniso_U_12
_atom_site_aniso_U_13
_atom_site_aniso_U_23
La1 0.01937(19) 0.01937(19) 0.0229(3) 0.00430(19) 0.000 0.000
La2 0.0291(4) 0.0291(4) 0.0490(8) 0.000 0.000 0.000
Zn 0.0123(4) 0.0123(4) 0.0171(7) 0.0013(5) 0.000 0.000
Sn 0.0129(3) 0.0129(3) 0.0177(5) 0.000 0.000 0.000

loop_
_atom_type_symbol
_atom_type_description
_atom_type_scat_dispersion_real
_atom_type_scat_dispersion_imag
_atom_type_scat_source
Zn Zn 0.2839 1.4301 'International Tables Vol C Tables 4.2.6.8 and 6.1.1.4'
Sn Sn -0.6537 1.4246 'International Tables Vol C Tables 4.2.6.8 and 6.1.1.4'
La La -0.2871 2.4523 'International Tables Vol C Tables 4.2.6.8 and 6.1.1.4'

loop_
_geom_angle_atom_site_label_1
_geom_angle_atom_site_label_2
_geom_angle_atom_site_label_3
_geom_angle_site_symmetry_1
_geom_angle_site_symmetry_3
_geom_angle
Zn La1 Zn 19 3_655 53.44(5)
Zn La1 Zn 19 17_665 91.69(2)
Zn La1 Zn 3_655 17_665 91.69(2)
Zn La1 Sn 19 1_655 93.75(2)
Zn La1 Sn 3_655 1_655 146.93(3)
Zn La1 Sn 17_665 1_655 93.506(15)
Zn La1 Sn 19 25 146.93(3)
Zn La1 Sn 3_655 25 93.75(2)
Zn La1 Sn 17_665 25 93.506(15)
Sn La1 Sn 1_655 25 118.450(18)
Zn La1 La1 19 25_655 151.98(2)
Zn La1 La1 3_655 25_655 151.98(2)
Zn La1 La1 17_665 25_655 96.86(3)
Sn La1 La1 1_655 25_655 59.225(9)
Sn La1 La1 25 25_655 59.225(9)
Zn La1 La2 19 1_655 55.564(18)
Zn La1 La2 3_655 1_655 97.94(3)
Zn La1 La2 17_665 1_655 55.477(10)
Sn La1 La2 1_655 1_655 59.571(13)
Sn La1 La2 25 1_655 146.931(17)
La1 La1 La2 25_655 1_655 108.903(17)
Zn La1 La2 19 13_554 97.94(3)
Zn La1 La2 3_655 13_554 55.564(18)
Zn La1 La2 17_665 13_554 55.477(10)
Sn La1 La2 1_655 13_554 146.931(17)
Sn La1 La2 25 13_554 59.571(13)
La1 La1 La2 25_655 13_554 108.903(17)
La2 La1 La2 1_655 13_554 102.966(18)
Zn La1 La1 19 2_655 52.712(14)
Zn La1 La1 3_655 2_655 52.712(14)
Zn La1 La1 17_665 2_655 139.19(2)
Sn La1 La1 1_655 2_655 106.604(9)
Sn La1 La1 25 2_655 106.604(9)
La1 La1 La1 25_655 2_655 123.951(19)
La2 La1 La1 1_655 2_655 105.084(8)
La2 La1 La1 13_554 2_655 105.084(8)
Zn La1 La1 19 27 87.66(2)
Zn La1 La1 3_655 27 113.473(17)
Zn La1 La1 17_665 27 147.382(8)
Sn La1 La1 1_655 27 54.057(10)
Sn La1 La1 25 27 104.62(2)
La1 La1 La1 25_655 27 70.91(2)
La2 La1 La1 1_655 27 98.861(14)
La2 La1 La1 13_554 27 156.689(9)
La1 La1 La1 2_655 27 60.762(9)
Zn La1 La1 19 28_545 113.473(17)
Zn La1 La1 3_655 28_545 87.66(2)
Zn La1 La1 17_665 28_545 147.382(8)
Sn La1 La1 1_655 28_545 104.62(2)
Sn La1 La1 25 28_545 54.057(10)
La1 La1 La1 25_655 28_545 70.91(2)
La2 La1 La1 1_655 28_545 156.689(9)
La2 La1 La1 13_554 28_545 98.861(14)
La1 La1 La1 2_655 28_545 60.762(9)
La1 La1 La1 27 28_545 58.477(18)
Zn La2 Zn 19_455 3_655 180.0
Zn La2 Zn 19_455 17_565 90.0
Zn La2 Zn 3_655 17_565 90.0
Zn La2 Zn 19_455 1_545 90.0
Zn La2 Zn 3_655 1_545 90.0
Zn La2 Zn 17_565 1_545 180.0
Zn La2 Sn 19_455 17 90.0
Zn La2 Sn 3_655 17 90.0
Zn La2 Sn 17_565 17 90.0
Zn La2 Sn 1_545 17 90.0
Zn La2 Sn 19_455 . 90.0
Zn La2 Sn 3_655 . 90.0
Zn La2 Sn 17_565 . 90.0
Zn La2 Sn 1_545 . 90.0
Sn La2 Sn 17 . 180.0
Zn La2 La1 19_455 20_545 54.461(17)
Zn La2 La1 3_655 20_545 125.539(17)
Zn La2 La1 17_565 20_545 125.792(18)
Zn La2 La1 1_545 20_545 54.208(18)
Sn La2 La1 17 20_545 55.544(10)
Sn La2 La1 . 20_545 124.456(10)
Zn La2 La1 19_455 4_565 125.539(17)
Zn La2 La1 3_655 4_565 54.461(17)
Zn La2 La1 17_565 4_565 54.208(18)
Zn La2 La1 1_545 4_565 125.792(18)
Sn La2 La1 17 4_565 124.456(10)
Sn La2 La1 . 4_565 55.544(10)
La1 La2 La1 20_545 4_565 180.000(16)
Zn La2 La1 19_455 18_455 54.208(18)
Zn La2 La1 3_655 18_455 125.792(18)
Zn La2 La1 17_565 18_455 54.461(17)
Zn La2 La1 1_545 18_455 125.539(17)
Sn La2 La1 17 18_455 55.544(10)
Sn La2 La1 . 18_455 124.456(10)
La1 La2 La1 20_545 18_455 71.332(10)
La1 La2 La1 4_565 18_455 108.668(10)
Zn La2 La1 19_455 2_655 125.792(18)
Zn La2 La1 3_655 2_655 54.208(18)
Zn La2 La1 17_565 2_655 125.539(17)
Zn La2 La1 1_545 2_655 54.461(17)
Sn La2 La1 17 2_655 124.456(10)
Sn La2 La1 . 2_655 55.544(10)
La1 La2 La1 20_545 2_655 108.668(10)
La1 La2 La1 4_565 2_655 71.332(10)
La1 La2 La1 18_455 2_655 180.000(18)
Zn La2 La1 19_455 19_565 125.539(17)
Zn La2 La1 3_655 19_565 54.461(17)
Zn La2 La1 17_565 19_565 54.208(18)
Zn La2 La1 1_545 19_565 125.792(18)
Sn La2 La1 17 19_565 55.545(10)
Sn La2 La1 . 19_565 124.455(10)
La1 La2 La1 20_545 19_565 111.09(2)
La1 La2 La1 4_565 19_565 68.91(2)
La1 La2 La1 18_455 19_565 71.332(10)
La1 La2 La1 2_655 19_565 108.668(10)
Zn La2 La1 19_455 3_545 54.461(17)
Zn La2 La1 3_655 3_545 125.539(17)
Zn La2 La1 17_565 3_545 125.792(18)
Zn La2 La1 1_545 3_545 54.208(18)
Sn La2 La1 17 3_545 124.455(10)
Sn La2 La1 . 3_545 55.545(10)
La1 La2 La1 20_545 3_545 68.91(2)
La1 La2 La1 4_565 3_545 111.09(2)
La1 La2 La1 18_455 3_545 108.668(10)
La1 La2 La1 2_655 3_545 71.332(10)
La1 La2 La1 19_565 3_545 180.000(16)
Zn Zn La1 17_565 20 63.28(2)
Zn Zn La1 17_565 19_565 63.28(2)
La1 Zn La1 20 19_565 74.58(3)
Zn Zn La1 17_565 3 63.28(2)
La1 Zn La1 20 3 82.05(3)
La1 Zn La1 19_565 3 126.56(5)
Zn Zn La1 17_565 4_565 63.28(2)
La1 Zn La1 20 4_565 126.56(5)
La1 Zn La1 19_565 4_565 82.05(3)
La1 Zn La1 3 4_565 74.58(3)
Zn Zn La1 17_565 2_665 139.19(2)
La1 Zn La1 20 2_665 140.29(2)
La1 Zn La1 19_565 2_665 140.29(2)
La1 Zn La1 3 2_665 84.909(18)
La1 Zn La1 4_565 2_665 84.909(18)
Zn Zn La1 17_565 17_665 139.19(2)
La1 Zn La1 20 17_665 84.909(18)
La1 Zn La1 19_565 17_665 84.909(18)
La1 Zn La1 3 17_665 140.29(2)
La1 Zn La1 4_565 17_665 140.29(2)
La1 Zn La1 2_665 17_665 81.63(4)
Zn Zn La2 17_565 1_565 116.78(2)
La1 Zn La2 20 1_565 70.228(8)
La1 Zn La2 19_565 1_565 138.024(12)
La1 Zn La2 3 1_565 70.228(8)
La1 Zn La2 4_565 1_565 138.024(12)
La1 Zn La2 2_665 1_565 70.06(2)
La1 Zn La2 17_665 1_565 70.06(2)
Zn Zn La2 17_565 13_554 116.78(2)
La1 Zn La2 20 13_554 138.024(12)
La1 Zn La2 19_565 13_554 70.228(8)
La1 Zn La2 3 13_554 138.024(12)
La1 Zn La2 4_565 13_554 70.228(8)
La1 Zn La2 2_665 13_554 70.06(2)
La1 Zn La2 17_665 13_554 70.06(2)
La2 Zn La2 1_565 13_554 126.44(4)
La1 Sn La1 28_545 3_545 146.791(18)
La1 Sn La1 28_545 4_565 61.550(18)
La1 Sn La1 3_545 4_565 129.77(2)
La1 Sn La1 28_545 25 79.622(8)
La1 Sn La1 3_545 25 132.159(17)
La1 Sn La1 4_565 25 71.89(2)
La1 Sn La1 28_545 27_455 129.77(2)
La1 Sn La1 3_545 27_455 61.550(18)
La1 Sn La1 4_565 27_455 146.791(18)
La1 Sn La1 25 27_455 79.622(8)
La1 Sn La1 28_545 1_455 132.159(17)
La1 Sn La1 3_545 1_455 79.622(8)
La1 Sn La1 4_565 1_455 79.622(8)
La1 Sn La1 25 1_455 61.550(18)
La1 Sn La1 27_455 1_455 71.89(2)
La1 Sn La1 28_545 2_655 71.89(2)
La1 Sn La1 3_545 2_655 79.622(8)
La1 Sn La1 4_565 2_655 79.622(8)
La1 Sn La1 25 2_655 146.791(18)
La1 Sn La1 27_455 2_655 132.159(17)
La1 Sn La1 1_455 2_655 129.77(2)
La1 Sn La1 28_545 26_445 79.622(8)
La1 Sn La1 3_545 26_445 71.89(2)
La1 Sn La1 4_565 26_445 132.159(17)
La1 Sn La1 25 26_445 129.77(2)
La1 Sn La1 27_455 26_445 79.622(8)
La1 Sn La1 1_455 26_445 146.791(18)
La1 Sn La1 2_655 26_445 61.550(18)
La1 Sn La2 28_545 5 64.885(10)
La1 Sn La2 3_545 5 115.115(10)
La1 Sn La2 4_565 5 115.115(10)
La1 Sn La2 25 5 64.885(10)
La1 Sn La2 27_455 5 64.885(10)
La1 Sn La2 1_455 5 115.115(10)
La1 Sn La2 2_655 5 115.115(10)
La1 Sn La2 26_445 5 64.885(10)
La1 Sn La2 28_545 . 115.115(10)
La1 Sn La2 3_545 . 64.885(10)
La1 Sn La2 4_565 . 64.885(10)
La1 Sn La2 25 . 115.115(10)
La1 Sn La2 27_455 . 115.115(10)
La1 Sn La2 1_455 . 64.885(10)
La1 Sn La2 2_655 . 64.885(10)
La1 Sn La2 26_445 . 115.115(10)
La2 Sn La2 5 . 180.0

loop_
_geom_bond_atom_site_label_1
_geom_bond_atom_site_label_2
_geom_bond_site_symmetry_2
_geom_bond_distance
La1 Zn 19 3.2436(9)
La1 Zn 3_655 3.2436(9)
La1 Zn 17_665 3.2573(12)
La1 Sn 1_655 3.4268(5)
La1 Sn 25 3.4268(5)
La1 La1 25_655 3.5068(12)
La1 La2 1_655 3.7630(6)
La1 La2 13_554 3.7630(6)
La1 La1 2_655 3.9301(12)
La2 Zn 19_455 3.2980(8)
La2 Zn 3_655 3.2980(8)
La2 Zn 17_565 3.2980(8)
La2 Zn 1_545 3.2980(8)
La2 Sn 17 3.5835(7)
La2 Sn . 3.5835(7)
La2 La1 20_545 3.7630(6)
La2 La1 4_565 3.7630(6)
La2 La1 18_455 3.7630(6)
La2 La1 2_655 3.7630(6)
La2 La1 19_565 3.7630(6)
La2 La1 3_545 3.7630(6)
Zn Zn 17_565 2.917(3)
Zn La1 20 3.2436(9)
Zn La1 19_565 3.2436(9)
Zn La1 3 3.2436(9)
Zn La1 4_565 3.2436(9)
Zn La1 2_665 3.2573(12)
Zn La1 17_665 3.2573(12)
Zn La2 1_565 3.2980(8)
Zn La2 13_554 3.2980(8)
Sn La1 28_545 3.4268(5)
Sn La1 3_545 3.4268(5)
Sn La1 4_565 3.4268(5)
Sn La1 25 3.4268(5)
Sn La1 27_455 3.4268(5)
Sn La1 1_455 3.4268(5)
Sn La1 2_655 3.4268(5)
Sn La1 26_445 3.4268(5)
Sn La2 5 3.5835(7)
